data_1516388
loop_
_publ_author_name
'Mart\'inez Casado, F J'
'Ramos Riesco, M.'
'Garc\'ia P\'erez, M V'
'Redondo, M. I.'
'L\'opez-Andr\'es, S'
'Rodr\'iguez Cheda, J A'

_publ_section_title
;
 Structural and thermodynamic study on short metal alkanoates: lithium
 propanoate and pentanoate.
;
_journal_issue 39
_journal_name_full 'The journal of physical chemistry. B'
_journal_page_first 12896
_journal_page_last 12902
_journal_paper_doi 10.1021/jp9047715
_journal_volume 113
_journal_year 2009
_chemical_formula_moiety (Li+),(C3H5O2-)
_chemical_formula_sum 'C3 H5 Li O2'
_chemical_formula_weight 80.01
_chemical_melting_point 606.4
_chemical_name_common 'Lithium Propionate'
_chemical_name_systematic
;
Lithium Propanoate
;
_space_group_IT_number 14
_symmetry_cell_setting monoclinic
_symmetry_space_group_name_Hall '-P 2ybc'
_symmetry_space_group_name_H-M 'P 1 21/c 1'
_atom_sites_solution_hydrogens geom
_atom_sites_solution_primary direct
_atom_sites_solution_secondary difmap
_audit_creation_method SHELXL-97
_cell_angle_alpha 90.00
_cell_angle_beta 95.36(3)
_cell_angle_gamma 90.00
_cell_formula_units_Z 4
_cell_length_a 9.6460(19)
_cell_length_b 4.9320(10)
_cell_length_c 8.6980(17)
_cell_measurement_temperature 160(2)
_cell_volume 411.99(14)
_computing_cell_refinement 'DENZO-SMN (Otwinowski & Minor, 1997)'
_computing_data_collection 'CCD Server Software Huber'
_computing_data_reduction DENZO-SMN
_computing_molecular_graphics 'Mercury 1.4.2. and ORTEP-3 (Farrugia, 1997)'
_computing_publication_material 'SHELXL-97 (Sheldrick, 1997)'
_computing_structure_refinement 'SHELXL-97 (Sheldrick, 1997)'
_computing_structure_solution 'SHELXS-97 (Sheldrick, 1990)'
_diffrn_ambient_temperature 160(2)
_diffrn_detector_area_resol_mean 9.77
_diffrn_measured_fraction_theta_full 0.907
_diffrn_measured_fraction_theta_max 0.907
_diffrn_measurement_device_type ADSCq210rCCD-HUBER
_diffrn_measurement_method 'f\ scans'
_diffrn_radiation_monochromator Synchrotron
_diffrn_radiation_source Synchrotron
_diffrn_radiation_type Synchrotron
_diffrn_radiation_wavelength 0.97860
_diffrn_reflns_av_R_equivalents 0.0000
_diffrn_reflns_av_sigmaI/netI 0.0246
_diffrn_reflns_limit_h_max 8
_diffrn_reflns_limit_h_min -9
_diffrn_reflns_limit_k_max 0
_diffrn_reflns_limit_k_min -4
_diffrn_reflns_limit_l_max 8
_diffrn_reflns_limit_l_min 0
_diffrn_reflns_number 330
_diffrn_reflns_theta_full 27.51
_diffrn_reflns_theta_max 27.51
_diffrn_reflns_theta_min 5.85
_exptl_absorpt_coefficient_mu 0.102
_exptl_absorpt_correction_type none
_exptl_crystal_colour Colourless
_exptl_crystal_density_diffrn 1.290
_exptl_crystal_density_method 'not measured'
_exptl_crystal_description flake
_exptl_crystal_F_000 168
_exptl_crystal_size_max 0.020
_exptl_crystal_size_mid 0.010
_exptl_crystal_size_min 0.003
_refine_diff_density_max 0.135
_refine_diff_density_min -0.138
_refine_diff_density_rms 0.027
_refine_ls_extinction_method none
_refine_ls_goodness_of_fit_ref 1.266
_refine_ls_hydrogen_treatment noref
_refine_ls_matrix_type full
_refine_ls_number_parameters 55
_refine_ls_number_reflns 330
_refine_ls_number_restraints 0
_refine_ls_restrained_S_all 1.266
_refine_ls_R_factor_all 0.0344
_refine_ls_R_factor_gt 0.0339
_refine_ls_shift/su_max 0.000
_refine_ls_shift/su_mean 0.000
_refine_ls_structure_factor_coef Fsqd
_refine_ls_weighting_details 'calc w=1/[\s^2^(Fo^2^)+(0.0323P)^2^+0.1967P] where P=(Fo^2^+2Fc^2^)/3'
_refine_ls_weighting_scheme calc
_refine_ls_wR_factor_gt 0.0860
_refine_ls_wR_factor_ref 0.0865
_reflns_number_gt 323
_reflns_number_total 330
_reflns_threshold_expression >2sigma(I)
_cod_data_source_file jp9047715_si_001.cif
_cod_data_source_block LiC3_160K
_cod_depositor_comments
;
The following automatic conversions were performed:

'_symmetry_cell_setting' value 'Monoclinic' changed to 'monoclinic'
according to
/usr/data/users/saulius/automatic-downloads/retrospective/ACS/lib/dictionaries/cif_core.dic
dictionary named 'cif_core.dic' version 2.4.2 from 2011-04-26.

Automatic conversion script
Id: cif_fix_values 2281 2013-09-26 08:29:07Z andrius 
;
_cod_original_sg_symbol_H-M P21/c
_cod_database_code 1516388

loop_
_symmetry_equiv_pos_as_xyz
'x, y, z'
'-x, y+1/2, -z+1/2'
'-x, -y, -z'
'x, -y-1/2, z-1/2'

loop_
_atom_site_label
_atom_site_type_symbol
_atom_site_fract_x
_atom_site_fract_y
_atom_site_fract_z
_atom_site_U_iso_or_equiv
_atom_site_adp_type
_atom_site_occupancy
_atom_site_symmetry_multiplicity
_atom_site_calc_flag
_atom_site_refinement_flags
O1 O 0.88632(14) 0.1718(3) 0.52963(15) 0.0245(7) Uani 1 1 d .
O2 O 0.91262(15) 0.5466(3) 0.66924(16) 0.0250(7) Uani 1 1 d .
C1 C 0.8519(2) 0.4104(5) 0.5595(2) 0.0208(8) Uani 1 1 d .
C2 C 0.7353(2) 0.5427(5) 0.4612(3) 0.0318(8) Uani 1 1 d .
H2A H 0.6811 0.6545 0.5287 0.038 Uiso 1 1 calc R
H2B H 0.7760 0.6669 0.3881 0.038 Uiso 1 1 calc R
C3 C 0.6369(3) 0.3537(5) 0.3703(3) 0.0465(9) Uani 1 1 d .
H3A H 0.5647 0.4592 0.3102 0.070 Uiso 1 1 calc R
H3B H 0.5934 0.2328 0.4412 0.070 Uiso 1 1 calc R
H3C H 0.6885 0.2456 0.3001 0.070 Uiso 1 1 calc R
Li1 Li 0.9959(4) -0.1000(7) 0.6450(4) 0.0271(11) Uani 1 1 d .

loop_
_atom_site_aniso_label
_atom_site_aniso_U_11
_atom_site_aniso_U_22
_atom_site_aniso_U_33
_atom_site_aniso_U_23
_atom_site_aniso_U_13
_atom_site_aniso_U_12
O1 0.0305(12) 0.0162(12) 0.0265(11) -0.0008(7) 0.0009(8) 0.0030(7)
O2 0.0344(12) 0.0178(11) 0.0218(10) -0.0005(8) -0.0023(8) -0.0021(7)
C1 0.0228(16) 0.0178(17) 0.0224(15) 0.0028(12) 0.0060(13) -0.0029(12)
C2 0.0286(17) 0.0257(15) 0.0394(15) 0.0006(12) -0.0056(13) 0.0039(12)
C3 0.0356(18) 0.0465(18) 0.0539(17) -0.0087(14) -0.0142(14) 0.0103(13)
Li1 0.034(2) 0.021(2) 0.026(2) 0.0006(16) 0.0000(19) 0.0009(18)

loop_
_atom_type_symbol
_atom_type_description
_atom_type_scat_dispersion_real
_atom_type_scat_dispersion_imag
_atom_type_scat_source
C C 0.0033 0.0016 'International Tables Vol C Tables 4.2.6.8 and 6.1.1.4'
H H 0.0000 0.0000 'International Tables Vol C Tables 4.2.6.8 and 6.1.1.4'
Li Li -0.0003 0.0001 'International Tables Vol C Tables 4.2.6.8 and 6.1.1.4'
O O 0.0106 0.0060 'International Tables Vol C Tables 4.2.6.8 and 6.1.1.4'

loop_
_geom_angle_atom_site_label_1
_geom_angle_atom_site_label_2
_geom_angle_atom_site_label_3
_geom_angle
_geom_angle_site_symmetry_1
_geom_angle_site_symmetry_3
C1 O1 Li1 133.30(18) . .
C1 O1 Li1 119.97(16) . 3_756
Li1 O1 Li1 87.13(16) . 3_756
C1 O2 Li1 125.60(17) . 2_756
C1 O2 Li1 124.21(16) . 1_565
Li1 O2 Li1 105.61(13) 2_756 1_565
O1 C1 O2 122.7(2) . .
O1 C1 C2 119.3(2) . .
O2 C1 C2 118.0(2) . .
C3 C2 C1 115.7(2) . .
O2 Li1 O1 111.37(19) 2_746 .
O2 Li1 O2 114.32(18) 2_746 1_545
O1 Li1 O2 118.0(2) . 1_545
O2 Li1 O1 117.2(2) 2_746 3_756
O1 Li1 O1 92.87(16) . 3_756
O2 Li1 O1 101.13(17) 1_545 3_756
O2 Li1 Li1 126.6(2) 2_746 3_756
O1 Li1 Li1 47.69(12) . 3_756
O2 Li1 Li1 118.4(2) 1_545 3_756
O1 Li1 Li1 45.18(11) 3_756 3_756
O2 Li1 Li1 37.53(12) 2_746 2_756
O1 Li1 Li1 74.54(10) . 2_756
O2 Li1 Li1 130.3(2) 1_545 2_756
O1 Li1 Li1 127.34(19) 3_756 2_756
Li1 Li1 Li1 105.06(15) 3_756 2_756
O2 Li1 Li1 79.41(19) 2_746 2_746
O1 Li1 Li1 148.3(2) . 2_746
O2 Li1 Li1 36.86(6) 1_545 2_746
O1 Li1 Li1 108.87(16) 3_756 2_746
Li1 Li1 Li1 147.6(2) 3_756 2_746
Li1 Li1 Li1 107.1(2) 2_756 2_746

loop_
_geom_bond_atom_site_label_1
_geom_bond_atom_site_label_2
_geom_bond_distance
_geom_bond_site_symmetry_2
O1 C1 1.257(3) .
O1 Li1 1.929(4) .
O1 Li1 2.011(4) 3_756
O2 C1 1.265(3) .
O2 Li1 1.909(4) 2_756
O2 Li1 1.939(4) 1_565
C1 C2 1.497(3) .
C2 C3 1.502(3) .
Li1 O2 1.909(4) 2_746
Li1 O2 1.939(4) 1_545
Li1 O1 2.011(4) 3_756
Li1 Li1 2.716(7) 3_756
Li1 Li1 3.065(4) 2_756
Li1 Li1 3.065(4) 2_746
